data_7128715
loop_
_publ_author_name
'Kubo, Haruka'
'Oketani, Ryusei'
'Hisaki, Ichiro'

_publ_section_title
;
 Quasi single-crystalline transformation of porous frameworks accompanied
 by interlayer rearrangements of hydrogen bonds.
;
_journal_issue 69
_journal_name_full 'Chemical communications (Cambridge, England)'
_journal_page_first 8568
_journal_page_last 8571
_journal_paper_doi 10.1039/d1cc03287a
_journal_volume 57
_journal_year 2021
_chemical_formula_moiety 'C38 H20.28 Br1.72 N4 O8'
_chemical_formula_sum 'C38 H20.28 Br1.72 N4 O8'
_chemical_formula_weight 798.32
_chemical_name_common BrPQ-3a
_chemical_name_systematic '4,4',4'',4'''-(5,10-dibromopyrazino[2,3-g]quinoxaline-2,3,7,8-tetrayl)tetrabenzoic acid'
_space_group_crystal_system triclinic
_space_group_IT_number 2
_space_group_name_Hall '-P 1'
_space_group_name_H-M_alt 'P -1'
_atom_sites_solution_hydrogens geom
_atom_sites_solution_primary direct
_atom_sites_solution_secondary difmap
_audit_update_record
;
2021-07-28 deposited with the CCDC.	2021-08-02 downloaded from the CCDC.
;
_cell_angle_alpha 103.84(2)
_cell_angle_beta 93.62(3)
_cell_angle_gamma 91.13(3)
_cell_formula_units_Z 1
_cell_length_a 5.584(2)
_cell_length_b 12.305(3)
_cell_length_c 15.827(5)
_cell_measurement_reflns_used 628
_cell_measurement_temperature 113
_cell_measurement_theta_max 29.76
_cell_measurement_theta_min 3.43
_cell_volume 1053.1(6)
_computing_cell_refinement 'CrysAlisPro 1.171.38.41 (Rigaku OD, 2015)'
_computing_data_collection 'CrysAlisPro 1.171.38.41 (Rigaku OD, 2015)'
_computing_data_reduction 'CrysAlisPro 1.171.38.41 (Rigaku OD, 2015)'
_computing_molecular_graphics 'CrystalStructure 4.3'
_computing_publication_material 'CrystalStructure 4.3 (Rigaku, 2019)'
_computing_structure_refinement 'SHELXL Version 2018/3 (Sheldrick, 2008)'
_computing_structure_solution 'SHELXT Version 2018/2 (Sheldrick, 2014)'
_diffrn_ambient_temperature 113
_diffrn_measured_fraction_theta_full 0.996
_diffrn_measured_fraction_theta_max 0.864
_diffrn_measurement_device_type PILATUS200K
_diffrn_radiation_type 'Mo K\a'
_diffrn_radiation_wavelength 0.71073
_diffrn_reflns_av_R_equivalents 0.2401
_diffrn_reflns_av_unetI/netI 0.2642
_diffrn_reflns_Laue_measured_fraction_full 0.996
_diffrn_reflns_Laue_measured_fraction_max 0.864
_diffrn_reflns_limit_h_max 8
_diffrn_reflns_limit_h_min -7
_diffrn_reflns_limit_k_max 17
_diffrn_reflns_limit_k_min -17
_diffrn_reflns_limit_l_max 23
_diffrn_reflns_limit_l_min -23
_diffrn_reflns_number 17280
_diffrn_reflns_point_group_measured_fraction_full 0.996
_diffrn_reflns_point_group_measured_fraction_max 0.864
_diffrn_reflns_theta_full 25.242
_diffrn_reflns_theta_max 31.468
_diffrn_reflns_theta_min 3.413
_diffrn_standards_number 0
_exptl_absorpt_coefficient_mu 1.713
_exptl_absorpt_correction_T_max 0.918
_exptl_absorpt_correction_T_min 0.396
_exptl_absorpt_correction_type multi-scan
_exptl_absorpt_process_details
;
CrysAlisPro 1.171.38.41 (Rigaku Oxford Diffraction, 2015)
Empirical absorption correction using spherical harmonics,
 implemented in SCALE3 ABSPACK scaling algorithm.
;
_exptl_crystal_colour prism
_exptl_crystal_density_diffrn 1.259
_exptl_crystal_density_method 'not measured'
_exptl_crystal_description orange
_exptl_crystal_F_000 400.48
_exptl_crystal_recrystallization_method 'heat-induced structural change from BrPQ-2a'
_exptl_crystal_size_max 0.050
_exptl_crystal_size_mid 0.050
_exptl_crystal_size_min 0.050
_refine_diff_density_max 1.38
_refine_diff_density_min -0.61
_refine_ls_extinction_method none
_refine_ls_goodness_of_fit_ref 0.915
_refine_ls_hydrogen_treatment constr
_refine_ls_number_parameters 235
_refine_ls_number_reflns 6035
_refine_ls_number_restraints 0
_refine_ls_R_factor_all 0.2465
_refine_ls_R_factor_gt 0.1058
_refine_ls_shift/su_max 0.000
_refine_ls_structure_factor_coef Fsqd
_refine_ls_weighting_details 'w = 1/[\s^2^(Fo^2^)+(0.1581P)^2^] where P=(Fo^2^+2Fc^2^)/3'
_refine_ls_weighting_scheme calc
_refine_ls_wR_factor_gt 0.2453
_refine_ls_wR_factor_ref 0.3275
_reflns_Friedel_coverage 0.000
_reflns_number_gt 2063
_reflns_number_total 6035
_reflns_threshold_expression F^2^>2.0\s(F^2^)
_cod_data_source_file d1cc03287a2.cif
_cod_data_source_block BrPQ-3a
_cod_depositor_comments 'Adding full bibliography for 7128714--7128717.cif.'
_cod_database_code 7128715

loop_
_space_group_symop_id
_space_group_symop_operation_xyz
1 +X,+Y,+Z
2 -X,-Y,-Z

loop_
_atom_site_label
_atom_site_type_symbol
_atom_site_fract_x
_atom_site_fract_y
_atom_site_fract_z
_atom_site_U_iso_or_equiv
_atom_site_adp_type
_atom_site_occupancy
_atom_site_site_symmetry_order
_atom_site_calc_flag
_atom_site_refinement_flags_posn
_atom_site_refinement_flags_adp
_atom_site_refinement_flags_occupancy
_atom_site_disorder_assembly
_atom_site_disorder_group
Br1 Br 0.34170(19) 0.27902(9) 0.48534(7) 0.0604(4) Uani 0.86 1 d . . P A 1
O1 O 1.2764(9) 0.5880(4) 0.9967(3) 0.0465(14) Uani 1 1 d . . . . .
O2 O 1.3483(10) 0.4324(4) 0.8946(3) 0.0545(16) Uani 1 1 d . . . . .
H2O H 1.485961 0.440662 0.917006 0.065 Uiso 1 1 calc R U . . .
O3 O -0.3810(12) -0.1754(5) 0.0181(5) 0.080(2) Uani 1 1 d . . . . .
O4 O -0.7347(12) -0.1764(6) 0.0793(5) 0.095(3) Uani 1 1 d . . . . .
H4O H -0.747012 -0.241153 0.050009 0.113 Uiso 1 1 calc R U . . .
N1 N 0.3896(10) 0.5009(5) 0.6195(4) 0.0440(16) Uani 1 1 d . . . . .
N2 N -0.1085(10) 0.3058(5) 0.3647(4) 0.0406(15) Uani 1 1 d . . . . .
C1 C 0.4378(13) 0.5911(6) 0.6840(5) 0.0422(19) Uani 1 1 d . . . . .
C2 C 0.1963(13) 0.5007(7) 0.5607(5) 0.0434(19) Uani 1 1 d . . . . .
C3 C 0.1483(12) 0.4045(6) 0.4919(5) 0.0406(19) Uani 1 1 d . . . . .
H3 H 0.245567 0.343025 0.486337 0.049 Uiso 0.14 1 calc R U P A 2
C4 C -0.0517(12) 0.4032(6) 0.4311(5) 0.0394(18) Uani 1 1 d . . . . .
C5 C -0.2979(12) 0.3056(6) 0.3097(4) 0.0376(17) Uani 1 1 d . . . . .
C6 C 0.6431(13) 0.5795(6) 0.7479(5) 0.0404(18) Uani 1 1 d . . . . .
C7 C 0.6666(13) 0.6420(7) 0.8359(5) 0.048(2) Uani 1 1 d . . . . .
H7 H 0.553970 0.695028 0.856103 0.058 Uiso 1 1 calc R U . . .
C8 C 0.8600(13) 0.6250(6) 0.8937(5) 0.0414(19) Uani 1 1 d . . . . .
H8 H 0.878494 0.668330 0.950663 0.050 Uiso 1 1 calc R U . . .
C9 C 1.0229(13) 0.5410(6) 0.8628(5) 0.0393(18) Uani 1 1 d . . . . .
C10 C 1.0000(14) 0.4760(7) 0.7767(5) 0.0443(19) Uani 1 1 d . . . . .
H10 H 1.109323 0.421045 0.757371 0.053 Uiso 1 1 calc R U . . .
C11 C 0.8100(13) 0.4948(6) 0.7197(5) 0.044(2) Uani 1 1 d . . . . .
H11 H 0.793358 0.451127 0.662796 0.053 Uiso 1 1 calc R U . . .
C12 C 1.2290(13) 0.5226(6) 0.9248(5) 0.0424(19) Uani 1 1 d . . . . .
C13 C -0.3626(13) 0.1965(6) 0.2457(5) 0.0412(19) Uani 1 1 d . . . . .
C14 C -0.1985(14) 0.1490(7) 0.1841(5) 0.048(2) Uani 1 1 d . . . . .
H14 H -0.053209 0.186151 0.181901 0.058 Uiso 1 1 calc R U . . .
C15 C -0.2579(15) 0.0435(7) 0.1253(6) 0.055(2) Uani 1 1 d . . . . .
H15 H -0.153729 0.012675 0.083134 0.066 Uiso 1 1 calc R U . . .
C16 C -0.4704(14) -0.0132(7) 0.1309(6) 0.053(2) Uani 1 1 d . . . . .
C17 C -0.6333(15) 0.0318(7) 0.1921(6) 0.064(3) Uani 1 1 d . . . . .
H17 H -0.775331 -0.007113 0.195556 0.076 Uiso 1 1 calc R U . . .
C18 C -0.5777(14) 0.1375(7) 0.2482(6) 0.054(2) Uani 1 1 d . . . . .
H18 H -0.686906 0.169085 0.288280 0.065 Uiso 1 1 calc R U . . .
C19 C -0.5230(18) -0.1307(8) 0.0683(7) 0.071(3) Uani 1 1 d . . . . .

loop_
_atom_site_aniso_label
_atom_site_aniso_U_11
_atom_site_aniso_U_22
_atom_site_aniso_U_33
_atom_site_aniso_U_23
_atom_site_aniso_U_13
_atom_site_aniso_U_12
Br1 0.0531(6) 0.0629(7) 0.0541(7) -0.0044(5) -0.0147(5) 0.0193(5)
O1 0.049(3) 0.039(3) 0.044(3) -0.001(2) -0.015(3) 0.009(2)
O2 0.052(3) 0.051(3) 0.048(3) -0.007(3) -0.026(3) 0.017(3)
O3 0.070(4) 0.065(4) 0.075(4) -0.038(3) -0.016(4) 0.021(3)
O4 0.053(4) 0.066(4) 0.129(7) -0.044(4) -0.010(4) 0.000(3)
N1 0.032(3) 0.051(4) 0.040(4) -0.004(3) -0.011(3) 0.005(3)
N2 0.027(3) 0.046(4) 0.045(4) 0.005(3) -0.006(3) 0.008(3)
C1 0.029(4) 0.042(4) 0.051(5) 0.003(4) -0.003(3) 0.003(3)
C2 0.032(4) 0.062(5) 0.030(4) 0.001(3) -0.009(3) 0.012(4)
C3 0.026(3) 0.053(5) 0.036(4) -0.002(3) -0.005(3) 0.010(3)
C4 0.031(4) 0.044(4) 0.036(4) -0.003(3) -0.003(3) 0.009(3)
C5 0.030(4) 0.045(4) 0.032(4) 0.001(3) -0.003(3) 0.011(3)
C6 0.032(4) 0.045(4) 0.042(4) 0.006(3) -0.008(3) 0.002(3)
C7 0.027(4) 0.054(5) 0.050(5) -0.012(4) -0.009(3) 0.012(3)
C8 0.036(4) 0.046(4) 0.036(4) 0.000(3) -0.008(3) 0.007(3)
C9 0.032(4) 0.042(4) 0.042(4) 0.010(3) -0.010(3) 0.004(3)
C10 0.043(4) 0.047(4) 0.038(4) 0.000(3) 0.001(3) 0.015(4)
C11 0.034(4) 0.051(5) 0.040(4) -0.002(3) -0.009(3) 0.016(3)
C12 0.034(4) 0.047(5) 0.044(4) 0.007(4) -0.003(3) 0.011(3)
C13 0.035(4) 0.042(4) 0.038(4) -0.005(3) -0.008(3) 0.007(3)
C14 0.034(4) 0.056(5) 0.045(5) -0.003(4) -0.007(3) 0.009(4)
C15 0.044(5) 0.060(5) 0.050(5) -0.009(4) -0.008(4) 0.024(4)
C16 0.041(5) 0.044(5) 0.061(5) -0.011(4) -0.018(4) 0.012(4)
C17 0.034(4) 0.062(6) 0.076(6) -0.019(5) -0.004(4) -0.002(4)
C18 0.036(4) 0.056(5) 0.058(5) -0.010(4) -0.013(4) 0.002(4)
C19 0.057(6) 0.058(6) 0.071(6) -0.027(5) -0.032(5) 0.014(5)

loop_
_atom_type_symbol
_atom_type_description
_atom_type_scat_dispersion_real
_atom_type_scat_dispersion_imag
_atom_type_scat_source
C C 0.0033 0.0016
;
International Tables for Crystallography
(Vol. C, Tables 4.2.6.8 and 6.1.1.4)
;
H H 0.0000 0.0000
;
International Tables for Crystallography
(Vol. C, Table 6.1.1.4)
;
N N 0.0061 0.0033
;
International Tables for Crystallography
(Vol. C, Tables 4.2.6.8 and 6.1.1.4)
;
O O 0.0106 0.0060
;
International Tables for Crystallography
(Vol. C, Tables 4.2.6.8 and 6.1.1.4)
;
Br Br -0.2901 2.4595
;
International Tables for Crystallography
(Vol. C, Tables 4.2.6.8 and 6.1.1.4)
;

loop_
_geom_angle_atom_site_label_1
_geom_angle_atom_site_label_2
_geom_angle_atom_site_label_3
_geom_angle
_geom_angle_site_symmetry_1
_geom_angle_site_symmetry_3
_geom_angle_publ_flag
C12 O2 H2O 109.5 . . ?
C19 O4 H4O 109.5 . . ?
C1 N1 C2 119.0(6) . . ?
C5 N2 C4 118.4(6) . . ?
N1 C1 C5 121.2(6) . 2_566 ?
N1 C1 C6 114.6(6) . . ?
C5 C1 C6 124.2(6) 2_566 . ?
N1 C2 C3 118.4(6) . . ?
N1 C2 C4 120.4(6) . 2_566 ?
C3 C2 C4 121.2(6) . 2_566 ?
C2 C3 C4 118.8(6) . . ?
C2 C3 Br1 119.4(5) . . ?
C4 C3 Br1 121.7(5) . . ?
C2 C3 H3 120.6 . . ?
C4 C3 H3 120.6 . . ?
N2 C4 C3 119.4(6) . . ?
N2 C4 C2 120.7(6) . 2_566 ?
C3 C4 C2 120.0(6) . 2_566 ?
N2 C5 C1 120.1(6) . 2_566 ?
N2 C5 C13 116.0(6) . . ?
C1 C5 C13 123.9(6) 2_566 . ?
C7 C6 C11 118.5(6) . . ?
C7 C6 C1 123.6(6) . . ?
C11 C6 C1 117.7(6) . . ?
C6 C7 C8 121.0(6) . . ?
C6 C7 H7 119.5 . . ?
C8 C7 H7 119.5 . . ?
C9 C8 C7 118.7(6) . . ?
C9 C8 H8 120.7 . . ?
C7 C8 H8 120.7 . . ?
C10 C9 C8 121.5(6) . . ?
C10 C9 C12 119.9(6) . . ?
C8 C9 C12 118.6(6) . . ?
C9 C10 C11 119.4(6) . . ?
C9 C10 H10 120.3 . . ?
C11 C10 H10 120.3 . . ?
C10 C11 C6 121.0(7) . . ?
C10 C11 H11 119.5 . . ?
C6 C11 H11 119.5 . . ?
O1 C12 O2 124.2(6) . . ?
O1 C12 C9 122.0(6) . . ?
O2 C12 C9 113.8(6) . . ?
C18 C13 C14 118.9(7) . . ?
C18 C13 C5 121.4(7) . . ?
C14 C13 C5 119.6(7) . . ?
C13 C14 C15 119.2(8) . . ?
C13 C14 H14 120.4 . . ?
C15 C14 H14 120.4 . . ?
C16 C15 C14 120.1(8) . . ?
C16 C15 H15 119.9 . . ?
C14 C15 H15 119.9 . . ?
C15 C16 C17 121.4(7) . . ?
C15 C16 C19 118.5(8) . . ?
C17 C16 C19 120.1(9) . . ?
C16 C17 C18 118.4(8) . . ?
C16 C17 H17 120.8 . . ?
C18 C17 H17 120.8 . . ?
C13 C18 C17 121.9(8) . . ?
C13 C18 H18 119.1 . . ?
C17 C18 H18 119.1 . . ?
O3 C19 O4 125.0(8) . . ?
O3 C19 C16 122.2(9) . . ?
O4 C19 C16 112.8(8) . . ?

loop_
_geom_bond_atom_site_label_1
_geom_bond_atom_site_label_2
_geom_bond_distance
_geom_bond_site_symmetry_2
_geom_bond_publ_flag
Br1 C3 1.888(7) . ?
O1 C12 1.236(9) . ?
O2 C12 1.312(8) . ?
O2 H2O 0.8200 . ?
O3 C19 1.204(11) . ?
O4 C19 1.338(13) . ?
O4 H4O 0.8200 . ?
N1 C1 1.325(9) . ?
N1 C2 1.380(8) . ?
N2 C5 1.327(8) . ?
N2 C4 1.408(9) . ?
C1 C5 1.491(10) 2_566 ?
C1 C6 1.512(10) . ?
C2 C3 1.412(10) . ?
C2 C4 1.430(10) 2_566 ?
C3 C4 1.425(9) . ?
C3 H3 0.9300 . ?
C5 C13 1.498(10) . ?
C6 C7 1.417(10) . ?
C6 C11 1.423(10) . ?
C7 C8 1.422(9) . ?
C7 H7 0.9300 . ?
C8 C9 1.408(10) . ?
C8 H8 0.9300 . ?
C9 C10 1.403(10) . ?
C9 C12 1.521(9) . ?
C10 C11 1.407(10) . ?
C10 H10 0.9300 . ?
C11 H11 0.9300 . ?
C13 C18 1.399(11) . ?
C13 C14 1.412(11) . ?
C14 C15 1.423(11) . ?
C14 H14 0.9300 . ?
C15 C16 1.383(13) . ?
C15 H15 0.9300 . ?
C16 C17 1.395(12) . ?
C16 C19 1.555(11) . ?
C17 C18 1.405(11) . ?
C17 H17 0.9300 . ?
C18 H18 0.9300 . ?

loop_
_geom_hbond_atom_site_label_D
_geom_hbond_atom_site_label_H
_geom_hbond_atom_site_label_A
_geom_hbond_site_symmetry_D
_geom_hbond_site_symmetry_H
_geom_hbond_site_symmetry_A
_geom_hbond_distance_DA
_geom_hbond_distance_DH
_geom_hbond_distance_HA
_geom_hbond_angle_DHA
_geom_hbond_publ_flag
O2 H2O O1 . . 2_867 2.681(8) 0.820 1.942 149.5 no
O4 H4O O1 . . 1_344 2.885(8) 0.820 2.080 167.3 no

loop_
_geom_torsion_atom_site_label_1
_geom_torsion_atom_site_label_2
_geom_torsion_atom_site_label_3
_geom_torsion_atom_site_label_4
_geom_torsion
_geom_torsion_site_symmetry_1
_geom_torsion_site_symmetry_2
_geom_torsion_site_symmetry_3
_geom_torsion_site_symmetry_4
_geom_torsion_publ_flag
C2 N1 C1 C5 -4.3(12) . . . 2_566 ?
C2 N1 C1 C6 176.2(7) . . . . ?
C1 N1 C2 C3 179.4(8) . . . . ?
C1 N1 C2 C4 0.5(12) . . . 2_566 ?
N1 C2 C3 C4 179.6(7) . . . . ?
C4 C2 C3 C4 -1.5(13) 2_566 . . . ?
N1 C2 C3 Br1 2.2(11) . . . . ?
C4 C2 C3 Br1 -178.9(6) 2_566 . . . ?
C5 N2 C4 C3 178.8(7) . . . . ?
C5 N2 C4 C2 0.5(11) . . . 2_566 ?
C2 C3 C4 N2 -176.9(8) . . . . ?
Br1 C3 C4 N2 0.5(11) . . . . ?
C2 C3 C4 C2 1.5(13) . . . 2_566 ?
Br1 C3 C4 C2 178.9(6) . . . 2_566 ?
C4 N2 C5 C1 3.2(11) . . . 2_566 ?
C4 N2 C5 C13 -174.6(7) . . . . ?
N1 C1 C6 C7 -154.2(8) . . . . ?
C5 C1 C6 C7 26.3(13) 2_566 . . . ?
N1 C1 C6 C11 20.5(11) . . . . ?
C5 C1 C6 C11 -159.0(8) 2_566 . . . ?
C11 C6 C7 C8 3.3(12) . . . . ?
C1 C6 C7 C8 178.0(7) . . . . ?
C6 C7 C8 C9 -2.7(12) . . . . ?
C7 C8 C9 C10 1.0(12) . . . . ?
C7 C8 C9 C12 -179.8(7) . . . . ?
C8 C9 C10 C11 -0.1(12) . . . . ?
C12 C9 C10 C11 -179.3(7) . . . . ?
C9 C10 C11 C6 0.8(13) . . . . ?
C7 C6 C11 C10 -2.4(12) . . . . ?
C1 C6 C11 C10 -177.4(8) . . . . ?
C10 C9 C12 O1 169.4(8) . . . . ?
C8 C9 C12 O1 -9.8(12) . . . . ?
C10 C9 C12 O2 -10.6(11) . . . . ?
C8 C9 C12 O2 170.2(7) . . . . ?
N2 C5 C13 C18 114.2(8) . . . . ?
C1 C5 C13 C18 -63.6(11) 2_566 . . . ?
N2 C5 C13 C14 -62.6(10) . . . . ?
C1 C5 C13 C14 119.7(8) 2_566 . . . ?
C18 C13 C14 C15 1.1(11) . . . . ?
C5 C13 C14 C15 178.0(7) . . . . ?
C13 C14 C15 C16 -2.3(12) . . . . ?
C14 C15 C16 C17 1.5(13) . . . . ?
C14 C15 C16 C19 -177.2(7) . . . . ?
C15 C16 C17 C18 0.4(14) . . . . ?
C19 C16 C17 C18 179.1(8) . . . . ?
C14 C13 C18 C17 0.8(13) . . . . ?
C5 C13 C18 C17 -176.0(8) . . . . ?
C16 C17 C18 C13 -1.6(14) . . . . ?
C15 C16 C19 O3 3.2(14) . . . . ?
C17 C16 C19 O3 -175.6(9) . . . . ?
C15 C16 C19 O4 -179.3(8) . . . . ?
C17 C16 C19 O4 1.9(13) . . . . ?
